data_4126628
loop_
_publ_author_name
'Rong, Zi-Qiang'
'Yang, Li-Cheng'
'Liu, Song'
'Yu, Zhaoyuan'
'Wang, Ya-Nong'
'Tan, Zher Yin'
'Huang, Rui-Zhi'
'Lan, Yu'
'Zhao, Yu'

_publ_section_title
;
 Nine-Membered Benzofuran-Fused Heterocycles: Enantioselective Synthesis
 by Pd-Catalysis and Rearrangement via Transannular Bond Formation.
;
_journal_name_full 'Journal of the American Chemical Society'
_journal_paper_doi 10.1021/jacs.7b09161
_journal_year 2017
_chemical_absolute_configuration ad
_chemical_formula_moiety 'C68 H64 N2 O9 S2'
_chemical_formula_sum 'C68 H64 N2 O9 S2'
_chemical_formula_weight 1117.33
_space_group_crystal_system orthorhombic
_space_group_IT_number 19
_space_group_name_Hall 'P 2ac 2ab'
_space_group_name_H-M_alt 'P 21 21 21'
_symmetry_space_group_name_Hall 'P 2ac 2ab'
_symmetry_space_group_name_H-M 'P 21 21 21'
_atom_sites_solution_hydrogens geom
_audit_creation_method SHELXL-2014/7
_cell_angle_alpha 90
_cell_angle_beta 90
_cell_angle_gamma 90
_cell_formula_units_Z 4
_cell_length_a 14.7304(4)
_cell_length_b 18.4422(5)
_cell_length_c 21.3432(6)
_cell_measurement_temperature 100(2)
_cell_measurement_theta_max 72.539
_cell_measurement_theta_min 3.167
_cell_volume 5798.1(3)
_computing_cell_refinement 'SHELXTL, Acta Cryst., Sect. A 2008, 64, 112-122.'
_computing_data_collection 'APEX3 v2016.9.0'
_computing_data_reduction 'Saint, APEX v2014.11.0.'
_computing_molecular_graphics Ortep3
_computing_publication_material 'APEX3 v2016.9.0'
_computing_structure_refinement 'SHELXL-2014/7 (Sheldrick, 2014)'
_computing_structure_solution 'SHELXT, Acta Cryst., Sect. A 2015, A71, 3-8.'
_diffrn_ambient_temperature 100(2)
_diffrn_measured_fraction_theta_full 1.000
_diffrn_measured_fraction_theta_max 0.999
_diffrn_measurement_device_type 'Bruker AXS D8 Venture '
_diffrn_measurement_method 'profile data from \q/2\q scans'
_diffrn_radiation_type CuK\a
_diffrn_radiation_wavelength 1.54178
_diffrn_reflns_av_R_equivalents 0.0719
_diffrn_reflns_av_unetI/netI 0.0390
_diffrn_reflns_Laue_measured_fraction_full 1.000
_diffrn_reflns_Laue_measured_fraction_max 0.999
_diffrn_reflns_limit_h_max 18
_diffrn_reflns_limit_h_min -18
_diffrn_reflns_limit_k_max 22
_diffrn_reflns_limit_k_min -22
_diffrn_reflns_limit_l_max 26
_diffrn_reflns_limit_l_min -26
_diffrn_reflns_number 92222
_diffrn_reflns_point_group_measured_fraction_full 1.000
_diffrn_reflns_point_group_measured_fraction_max 0.998
_diffrn_reflns_theta_full 67.679
_diffrn_reflns_theta_max 72.539
_diffrn_reflns_theta_min 3.167
_exptl_absorpt_coefficient_mu 1.323
_exptl_absorpt_correction_T_max 0.895
_exptl_absorpt_correction_T_min 0.431
_exptl_absorpt_correction_type multi-scan
_exptl_absorpt_process_details Sadabs
_exptl_crystal_colour colorless
_exptl_crystal_density_diffrn 1.280
_exptl_crystal_description rod
_exptl_crystal_F_000 2360
_exptl_crystal_size_max 0.765
_exptl_crystal_size_mid 0.234
_exptl_crystal_size_min 0.086
_refine_diff_density_max 1.253
_refine_diff_density_min -0.534
_refine_diff_density_rms 0.079
_refine_ls_abs_structure_details
;
 Flack x determined using 4724 quotients [(I+)-(I-)]/[(I+)+(I-)]
 (Parsons, Flack and Wagner, Acta Cryst. B69 (2013) 249-259).
;
_refine_ls_abs_structure_Flack 0.089(5)
_refine_ls_extinction_coef 0.00125(13)
_refine_ls_extinction_expression Fc^*^=kFc[1+0.001xFc^2^\l^3^/sin(2\q)]^-1/4^
_refine_ls_extinction_method 'SHELXL-2014/7 (Sheldrick 2014'
_refine_ls_goodness_of_fit_ref 1.125
_refine_ls_hydrogen_treatment constr
_refine_ls_matrix_type full
_refine_ls_number_parameters 780
_refine_ls_number_reflns 11481
_refine_ls_number_restraints 155
_refine_ls_restrained_S_all 1.128
_refine_ls_R_factor_all 0.0497
_refine_ls_R_factor_gt 0.0477
_refine_ls_shift/su_max 0.001
_refine_ls_shift/su_mean 0.000
_refine_ls_structure_factor_coef Fsqd
_refine_ls_weighting_details 'w=1/[\s^2^(Fo^2^)+(0.0605P)^2^+4.5253P] where P=(Fo^2^+2Fc^2^)/3'
_refine_ls_weighting_scheme calc
_refine_ls_wR_factor_gt 0.1237
_refine_ls_wR_factor_ref 0.1249
_reflns_Friedel_coverage 0.818
_reflns_Friedel_fraction_full 1.000
_reflns_Friedel_fraction_max 0.997
_reflns_number_gt 11056
_reflns_number_total 11481
_reflns_threshold_expression 'I > 2\s(I)'
_cod_data_source_file ja7b09161_si_005.cif
_cod_data_source_block h409
_cod_database_code 4126628
_shelx_space_group_comment
;
The symmetry employed for this shelxl refinement is uniquely defined
by the following loop, which should always be used as a source of
symmetry information in preference to the above space-group names.
They are only intended as comments.
;
_shelx_estimated_absorpt_t_min 0.431
_shelx_estimated_absorpt_t_max 0.895

loop_
_space_group_symop_operation_xyz
'x, y, z'
'-x+1/2, -y, z+1/2'
'-x, y+1/2, -z+1/2'
'x+1/2, -y+1/2, -z'

loop_
_atom_site_label
_atom_site_type_symbol
_atom_site_fract_x
_atom_site_fract_y
_atom_site_fract_z
_atom_site_U_iso_or_equiv
_atom_site_adp_type
_atom_site_occupancy
_atom_site_site_symmetry_order
_atom_site_calc_flag
_atom_site_refinement_flags_posn
_atom_site_refinement_flags_adp
_atom_site_refinement_flags_occupancy
_atom_site_disorder_assembly
_atom_site_disorder_group
S1A S 0.34268(5) 0.17986(5) 0.65680(4) 0.01773(19) Uani 1 1 d . . . . .
N1A N 0.57063(19) 0.25398(16) 0.56942(15) 0.0167(6) Uani 1 1 d . . . . .
O1A O 0.40314(16) 0.42040(13) 0.64978(12) 0.0179(5) Uani 1 1 d . . . . .
O2A O 0.58965(17) 0.37749(14) 0.69752(12) 0.0190(5) Uani 1 1 d . . . . .
O3A O 0.3271(2) 0.17182(16) 0.72305(13) 0.0289(7) Uani 1 1 d . . . . .
O4A O 0.27519(17) 0.21621(15) 0.61948(16) 0.0295(7) Uani 1 1 d . . . . .
C1A C 0.5941(2) 0.30461(18) 0.60720(16) 0.0147(7) Uani 1 1 d . . . . .
C2A C 0.6846(2) 0.3326(2) 0.62028(18) 0.0188(7) Uani 1 1 d . . . . .
C3A C 0.7685(3) 0.3229(2) 0.5921(2) 0.0250(8) Uani 1 1 d . . . . .
H3A H 0.7745 0.2948 0.5550 0.030 Uiso 1 1 calc R U . . .
C4A C 0.8429(3) 0.3552(3) 0.6193(2) 0.0330(10) Uani 1 1 d . . . . .
H4A H 0.9010 0.3496 0.6006 0.040 Uiso 1 1 calc R U . . .
C5A C 0.8341(3) 0.3963(3) 0.6744(2) 0.0363(11) Uani 1 1 d . . . . .
H5A H 0.8867 0.4178 0.6923 0.044 Uiso 1 1 calc R U . . .
C6A C 0.7509(3) 0.4063(3) 0.7030(2) 0.0311(10) Uani 1 1 d . . . . .
H6A H 0.7449 0.4341 0.7403 0.037 Uiso 1 1 calc R U . . .
C7A C 0.6767(2) 0.3739(2) 0.67477(18) 0.0207(8) Uani 1 1 d . . . . .
C8A C 0.5317(2) 0.34600(19) 0.65068(17) 0.0163(7) Uani 1 1 d . . . . .
C9A C 0.4507(2) 0.3013(2) 0.67910(16) 0.0151(7) Uani 1 1 d . . . . .
C10A C 0.4505(2) 0.22595(19) 0.64578(17) 0.0145(7) Uani 1 1 d . . . . .
H10A H 0.4977 0.1957 0.6671 0.017 Uiso 1 1 calc R U . . .
C11A C 0.4765(2) 0.22922(19) 0.57625(17) 0.0160(7) Uani 1 1 d . . . . .
H11A H 0.4697 0.1805 0.5572 0.019 Uiso 1 1 calc R U . . .
H11B H 0.4353 0.2629 0.5540 0.019 Uiso 1 1 calc R U . . .
C12A C 0.3684(2) 0.34853(19) 0.65779(17) 0.0160(7) Uani 1 1 d . . . . .
H12A H 0.3431 0.3300 0.6179 0.019 Uiso 1 1 calc R U . . .
H12B H 0.3200 0.3479 0.6899 0.019 Uiso 1 1 calc R U . . .
C13A C 0.4832(2) 0.40846(19) 0.61390(16) 0.0154(7) Uani 1 1 d . . . . .
H13A H 0.4649 0.3893 0.5719 0.019 Uiso 1 1 calc R U . . .
C14A C 0.5381(2) 0.47557(19) 0.60407(17) 0.0165(7) Uani 1 1 d . . . . .
C15A C 0.5808(2) 0.4862(2) 0.54677(18) 0.0206(7) Uani 1 1 d . . . . .
H15A H 0.5724 0.4522 0.5138 0.025 Uiso 1 1 calc R U . . .
C16A C 0.6358(3) 0.5466(2) 0.5376(2) 0.0281(9) Uani 1 1 d . . . . .
H16A H 0.6651 0.5535 0.4984 0.034 Uiso 1 1 calc R U . . .
C17A C 0.6481(3) 0.5964(2) 0.5849(2) 0.0301(9) Uani 1 1 d . . . . .
H17A H 0.6862 0.6373 0.5784 0.036 Uiso 1 1 calc R U . . .
C18A C 0.6044(3) 0.5868(2) 0.6426(2) 0.0279(9) Uani 1 1 d . . . . .
H18A H 0.6119 0.6214 0.6752 0.034 Uiso 1 1 calc R U . . .
C19A C 0.5499(3) 0.5265(2) 0.65162(19) 0.0237(8) Uani 1 1 d . . . . .
H19A H 0.5203 0.5197 0.6907 0.028 Uiso 1 1 calc R U . . .
C20A C 0.4608(2) 0.2928(2) 0.75002(17) 0.0165(7) Uani 1 1 d . . . . .
C21A C 0.4017(3) 0.3247(2) 0.79176(18) 0.0251(8) Uani 1 1 d . . . . .
H21A H 0.3557 0.3563 0.7767 0.030 Uiso 1 1 calc R U . . .
C22A C 0.4086(3) 0.3110(3) 0.85576(19) 0.0316(9) Uani 1 1 d . . . . .
H22A H 0.3663 0.3326 0.8837 0.038 Uiso 1 1 calc R U . . .
C23A C 0.4751(3) 0.2671(2) 0.87891(19) 0.0279(9) Uani 1 1 d . . . . .
H23A H 0.4786 0.2573 0.9225 0.033 Uiso 1 1 calc R U . . .
C24A C 0.5375(3) 0.2371(3) 0.8381(2) 0.0307(9) Uani 1 1 d . . . . .
H24A H 0.5851 0.2074 0.8537 0.037 Uiso 1 1 calc R U . . .
C25A C 0.5307(3) 0.2504(3) 0.77430(19) 0.0268(9) Uani 1 1 d . . . . .
H25A H 0.5745 0.2303 0.7467 0.032 Uiso 1 1 calc R U . . .
C26A C 0.3573(2) 0.0930(2) 0.62406(17) 0.0174(7) Uani 1 1 d . . . . .
C27A C 0.3833(3) 0.0352(2) 0.6620(2) 0.0258(8) Uani 1 1 d . . . . .
H27A H 0.3978 0.0428 0.7048 0.031 Uiso 1 1 calc R U . . .
C28A C 0.3875(3) -0.0342(2) 0.6360(3) 0.0383(11) Uani 1 1 d . . . . .
H28A H 0.4048 -0.0741 0.6615 0.046 Uiso 1 1 calc R U . . .
C29A C 0.3668(3) -0.0454(3) 0.5735(3) 0.0379(11) Uani 1 1 d . . . . .
C30A C 0.3437(3) 0.0137(3) 0.5364(2) 0.0344(10) Uani 1 1 d . . . . .
H30A H 0.3318 0.0066 0.4931 0.041 Uiso 1 1 calc R U . . .
C31A C 0.3379(3) 0.0823(2) 0.56137(19) 0.0257(8) Uani 1 1 d . . . . .
H31A H 0.3206 0.1221 0.5357 0.031 Uiso 1 1 calc R U . . .
C32A C 0.3690(5) -0.1204(3) 0.5454(4) 0.078(3) Uani 1 1 d . . . . .
H32A H 0.4268 -0.1277 0.5236 0.116 Uiso 1 1 calc R U . . .
H32B H 0.3188 -0.1257 0.5156 0.116 Uiso 1 1 calc R U . . .
H32C H 0.3628 -0.1565 0.5788 0.116 Uiso 1 1 calc R U . . .
S1B S 0.09028(5) 0.43679(5) 0.56729(4) 0.01727(19) Uani 1 1 d . . . . .
N1B N 0.31020(19) 0.33095(16) 0.49978(13) 0.0149(6) Uani 1 1 d . . . . .
O1B O 0.10794(16) 0.41337(14) 0.39873(12) 0.0172(5) Uani 1 1 d . . . . .
O2B O 0.32293(15) 0.46746(13) 0.38104(11) 0.0154(5) Uani 1 1 d . . . . .
O3B O 0.07161(19) 0.51322(15) 0.57031(14) 0.0279(6) Uani 1 1 d . . . . .
O4B O 0.02566(17) 0.38950(17) 0.53791(12) 0.0250(6) Uani 1 1 d . . . . .
C1B C 0.3312(2) 0.37114(19) 0.45343(16) 0.0140(7) Uani 1 1 d . . . . .
C2B C 0.4181(2) 0.37882(19) 0.42128(16) 0.0158(7) Uani 1 1 d . . . . .
C3B C 0.5005(2) 0.3423(2) 0.42594(17) 0.0193(7) Uani 1 1 d . . . . .
H3B H 0.5073 0.3023 0.4535 0.023 Uiso 1 1 calc R U . . .
C4B C 0.5722(3) 0.3657(2) 0.38944(19) 0.0258(8) Uani 1 1 d . . . . .
H4B H 0.6290 0.3416 0.3918 0.031 Uiso 1 1 calc R U . . .
C5B C 0.5614(3) 0.4248(2) 0.3489(2) 0.0276(9) Uani 1 1 d . . . . .
H5B H 0.6117 0.4404 0.3245 0.033 Uiso 1 1 calc R U . . .
C6B C 0.4795(2) 0.4613(2) 0.34353(19) 0.0244(8) Uani 1 1 d . . . . .
H6B H 0.4725 0.5013 0.3158 0.029 Uiso 1 1 calc R U . . .
C7B C 0.4083(2) 0.4371(2) 0.38015(17) 0.0169(7) Uani 1 1 d . . . . .
C8B C 0.2671(2) 0.42381(18) 0.42201(16) 0.0135(7) Uani 1 1 d . . . . .
C9B C 0.1926(2) 0.38131(19) 0.38326(16) 0.0149(7) Uani 1 1 d . . . . .
H9B H 0.1916 0.3302 0.3988 0.018 Uiso 1 1 calc R U . . .
C10B C 0.1240(2) 0.4814(2) 0.42846(17) 0.0184(7) Uani 1 1 d . . . . .
H10B H 0.0717 0.4950 0.4551 0.022 Uiso 1 1 calc R U . . .
H10C H 0.1335 0.5199 0.3968 0.022 Uiso 1 1 calc R U . . .
C11B C 0.2102(2) 0.47094(19) 0.46865(16) 0.0137(7) Uani 1 1 d . . . . .
C12B C 0.1994(2) 0.42445(19) 0.52971(16) 0.0140(7) Uani 1 1 d . . . . .
H12C H 0.2459 0.4430 0.5599 0.017 Uiso 1 1 calc R U . . .
C13B C 0.2176(2) 0.34286(19) 0.52270(16) 0.0145(7) Uani 1 1 d . . . . .
H13B H 0.2097 0.3186 0.5637 0.017 Uiso 1 1 calc R U . . .
H13C H 0.1735 0.3216 0.4929 0.017 Uiso 1 1 calc R U . . .
C14B C 0.2103(2) 0.37900(19) 0.31338(16) 0.0152(7) Uani 1 1 d . . . . .
C15B C 0.2715(3) 0.3286(2) 0.29040(18) 0.0212(8) Uani 1 1 d . . . . .
H15B H 0.3017 0.2967 0.3185 0.025 Uiso 1 1 calc R U . . .
C16B C 0.2892(3) 0.3242(2) 0.22649(19) 0.0278(9) Uani 1 1 d . . . . .
H16B H 0.3321 0.2902 0.2111 0.033 Uiso 1 1 calc R U . . .
C17B C 0.2437(3) 0.3698(2) 0.18547(19) 0.0264(9) Uani 1 1 d . . . . .
H17B H 0.2553 0.3668 0.1418 0.032 Uiso 1 1 calc R U . . .
C18B C 0.1814(3) 0.4195(2) 0.20792(18) 0.0236(8) Uani 1 1 d . . . . .
H18B H 0.1501 0.4504 0.1796 0.028 Uiso 1 1 calc R U . . .
C19B C 0.1646(2) 0.4241(2) 0.27192(17) 0.0188(7) Uani 1 1 d . . . . .
H19B H 0.1217 0.4583 0.2873 0.023 Uiso 1 1 calc R U . . .
C20B C 0.1099(2) 0.4056(2) 0.64451(17) 0.0176(7) Uani 1 1 d . . . . .
C21B C 0.0889(2) 0.3346(2) 0.66095(18) 0.0214(7) Uani 1 1 d . . . . .
H21B H 0.0631 0.3024 0.6311 0.026 Uiso 1 1 calc R U . . .
C22B C 0.1063(3) 0.3118(2) 0.72154(19) 0.0275(9) Uani 1 1 d . . . . .
H22B H 0.0918 0.2635 0.7334 0.033 Uiso 1 1 calc R U . . .
C23B C 0.1450(3) 0.3588(3) 0.76577(19) 0.0268(9) Uani 1 1 d . . . . .
C24B C 0.1657(3) 0.4288(2) 0.74784(18) 0.0260(8) Uani 1 1 d . . . . .
H24B H 0.1928 0.4608 0.7772 0.031 Uiso 1 1 calc R U . . .
C25B C 0.1476(3) 0.4532(2) 0.68739(18) 0.0230(8) Uani 1 1 d . . . . .
H25B H 0.1609 0.5018 0.6757 0.028 Uiso 1 1 calc R U . . .
C26B C 0.1632(3) 0.3330(3) 0.8316(2) 0.0438(13) Uani 1 1 d . . . . .
H26A H 0.1063 0.3166 0.8508 0.066 Uiso 1 1 calc R U . . .
H26B H 0.1885 0.3729 0.8564 0.066 Uiso 1 1 calc R U . . .
H26C H 0.2066 0.2927 0.8306 0.066 Uiso 1 1 calc R U . . .
C27B C 0.2562(2) 0.54247(19) 0.48562(16) 0.0158(7) Uani 1 1 d . . . . .
C28B C 0.2074(3) 0.6068(2) 0.48603(17) 0.0204(7) Uani 1 1 d . . . . .
H28B H 0.1443 0.6062 0.4767 0.024 Uiso 1 1 calc R U . . .
C29B C 0.2501(3) 0.6723(2) 0.50007(18) 0.0236(8) Uani 1 1 d . . . . .
H29B H 0.2165 0.7162 0.4987 0.028 Uiso 1 1 calc R U . . .
C30B C 0.3413(3) 0.6738(2) 0.51596(18) 0.0243(8) Uani 1 1 d . . . . .
H30B H 0.3705 0.7186 0.5249 0.029 Uiso 1 1 calc R U . . .
C31B C 0.3894(3) 0.6094(2) 0.51868(19) 0.0230(8) Uani 1 1 d . . . . .
H31B H 0.4513 0.6095 0.5312 0.028 Uiso 1 1 calc R U . . .
C32B C 0.3472(3) 0.5445(2) 0.50312(17) 0.0191(7) Uani 1 1 d . . . . .
H32D H 0.3810 0.5006 0.5044 0.023 Uiso 1 1 calc R U . . .
C1S C 0.4039(11) 0.1967(7) 0.1040(8) 0.061(4) Uani 0.612(11) 1 d D U P A 1
H1S1 H 0.4399 0.1797 0.0677 0.074 Uiso 0.612(11) 1 calc R U P A 1
H1S2 H 0.3490 0.2215 0.0879 0.074 Uiso 0.612(11) 1 calc R U P A 1
C2S C 0.3767(13) 0.1334(8) 0.1435(8) 0.072(5) Uani 0.612(11) 1 d D U P A 1
H2S1 H 0.4256 0.0973 0.1435 0.107 Uiso 0.612(11) 1 calc R U P A 1
H2S2 H 0.3213 0.1116 0.1263 0.107 Uiso 0.612(11) 1 calc R U P A 1
H2S3 H 0.3653 0.1497 0.1865 0.107 Uiso 0.612(11) 1 calc R U P A 1
O1S O 0.4589(4) 0.2482(3) 0.1422(3) 0.053(2) Uani 0.612(11) 1 d D U P A 1
C3S C 0.4875(14) 0.3123(8) 0.1137(12) 0.071(7) Uani 0.612(11) 1 d D U P A 1
H3S1 H 0.4330 0.3395 0.1001 0.085 Uiso 0.612(11) 1 calc R U P A 1
H3S2 H 0.5223 0.2995 0.0756 0.085 Uiso 0.612(11) 1 calc R U P A 1
C4S C 0.5438(10) 0.3607(6) 0.1524(7) 0.088(5) Uani 0.612(11) 1 d D U P A 1
H4S1 H 0.5054 0.3854 0.1832 0.132 Uiso 0.612(11) 1 calc R U P A 1
H4S2 H 0.5732 0.3968 0.1255 0.132 Uiso 0.612(11) 1 calc R U P A 1
H4S3 H 0.5902 0.3322 0.1742 0.132 Uiso 0.612(11) 1 calc R U P A 1
C1T C 0.3922(13) 0.2163(10) 0.0904(11) 0.049(5) Uani 0.388(11) 1 d D U P A 2
H1T1 H 0.3722 0.1978 0.0491 0.058 Uiso 0.388(11) 1 calc R U P A 2
H1T2 H 0.3413 0.2449 0.1079 0.058 Uiso 0.388(11) 1 calc R U P A 2
C2T C 0.4072(14) 0.1524(11) 0.1323(12) 0.050(5) Uani 0.388(11) 1 d D U P A 2
H2T1 H 0.4691 0.1342 0.1267 0.075 Uiso 0.388(11) 1 calc R U P A 2
H2T2 H 0.3637 0.1141 0.1217 0.075 Uiso 0.388(11) 1 calc R U P A 2
H2T3 H 0.3985 0.1671 0.1760 0.075 Uiso 0.388(11) 1 calc R U P A 2
O1T O 0.4697(8) 0.2668(6) 0.0796(5) 0.075(5) Uani 0.388(11) 1 d D U P A 2
C3T C 0.4941(13) 0.3147(13) 0.1272(15) 0.051(7) Uani 0.388(11) 1 d D U P A 2
H3T1 H 0.5033 0.2865 0.1662 0.061 Uiso 0.388(11) 1 calc R U P A 2
H3T2 H 0.4428 0.3483 0.1345 0.061 Uiso 0.388(11) 1 calc R U P A 2
C4T C 0.5767(8) 0.3581(8) 0.1154(7) 0.043(4) Uani 0.388(11) 1 d D U P A 2
H4T1 H 0.6270 0.3258 0.1044 0.065 Uiso 0.388(11) 1 calc R U P A 2
H4T2 H 0.5924 0.3855 0.1533 0.065 Uiso 0.388(11) 1 calc R U P A 2
H4T3 H 0.5654 0.3919 0.0809 0.065 Uiso 0.388(11) 1 calc R U P A 2

loop_
_atom_site_aniso_label
_atom_site_aniso_U_11
_atom_site_aniso_U_22
_atom_site_aniso_U_33
_atom_site_aniso_U_23
_atom_site_aniso_U_13
_atom_site_aniso_U_12
S1A 0.0100(4) 0.0188(4) 0.0244(4) 0.0010(3) 0.0029(3) -0.0020(3)
N1A 0.0133(14) 0.0176(14) 0.0192(14) 0.0041(12) 0.0029(12) 0.0029(11)
O1A 0.0119(11) 0.0180(12) 0.0237(13) -0.0002(10) 0.0011(10) 0.0023(9)
O2A 0.0117(11) 0.0273(13) 0.0178(12) 0.0014(10) -0.0025(10) -0.0025(10)
O3A 0.0319(15) 0.0284(15) 0.0263(15) -0.0034(12) 0.0151(12) -0.0103(13)
O4A 0.0111(12) 0.0201(14) 0.057(2) 0.0074(13) -0.0035(12) -0.0019(10)
C1A 0.0099(15) 0.0164(16) 0.0178(16) 0.0053(13) 0.0033(13) 0.0013(13)
C2A 0.0119(16) 0.0205(18) 0.0241(19) 0.0077(15) 0.0014(13) 0.0026(13)
C3A 0.0176(18) 0.0250(19) 0.033(2) 0.0094(17) 0.0068(15) 0.0016(15)
C4A 0.0154(18) 0.040(2) 0.043(3) 0.010(2) 0.0079(18) -0.0028(18)
C5A 0.0166(19) 0.050(3) 0.043(3) 0.001(2) -0.0060(18) -0.0105(19)
C6A 0.0199(19) 0.046(3) 0.027(2) 0.0040(19) -0.0046(16) -0.0079(18)
C7A 0.0130(17) 0.028(2) 0.0207(18) 0.0051(15) -0.0014(14) -0.0011(15)
C8A 0.0110(15) 0.0210(17) 0.0169(16) 0.0008(14) -0.0006(13) -0.0003(13)
C9A 0.0096(15) 0.0209(17) 0.0148(16) -0.0007(13) 0.0005(12) 0.0010(13)
C10A 0.0054(14) 0.0183(16) 0.0197(17) 0.0011(14) -0.0010(12) -0.0008(12)
C11A 0.0118(15) 0.0176(16) 0.0186(17) 0.0009(13) 0.0000(13) 0.0011(13)
C12A 0.0087(15) 0.0217(17) 0.0177(17) 0.0012(14) 0.0002(13) 0.0006(13)
C13A 0.0118(15) 0.0183(17) 0.0161(16) -0.0028(13) -0.0020(13) 0.0018(13)
C14A 0.0097(15) 0.0169(17) 0.0230(18) -0.0003(14) -0.0006(13) 0.0028(13)
C15A 0.0166(17) 0.0208(18) 0.0244(19) -0.0019(14) 0.0010(14) 0.0038(14)
C16A 0.0213(19) 0.027(2) 0.036(2) 0.0018(17) 0.0084(16) -0.0016(16)
C17A 0.0204(19) 0.0206(19) 0.049(3) 0.0006(18) 0.0026(18) -0.0057(16)
C18A 0.0238(19) 0.0232(19) 0.037(2) -0.0093(17) -0.0027(17) -0.0012(16)
C19A 0.0206(18) 0.0259(19) 0.0246(19) -0.0046(16) -0.0010(16) -0.0020(15)
C20A 0.0118(15) 0.0214(17) 0.0161(17) 0.0020(14) -0.0011(13) -0.0024(13)
C21A 0.0222(18) 0.034(2) 0.0189(18) -0.0059(16) -0.0011(15) 0.0089(17)
C22A 0.028(2) 0.048(3) 0.0189(19) -0.0118(18) 0.0016(16) 0.006(2)
C23A 0.026(2) 0.041(2) 0.0159(18) 0.0012(17) 0.0017(16) -0.0060(18)
C24A 0.032(2) 0.039(2) 0.021(2) 0.0019(18) -0.0037(17) 0.0120(19)
C25A 0.0189(18) 0.042(2) 0.0192(19) -0.0016(17) 0.0006(15) 0.0094(17)
C26A 0.0111(15) 0.0204(17) 0.0209(17) 0.0027(14) -0.0003(13) -0.0016(14)
C27A 0.0248(19) 0.0202(19) 0.032(2) 0.0018(17) -0.0088(17) -0.0006(15)
C28A 0.034(2) 0.023(2) 0.058(3) -0.004(2) -0.018(2) 0.0056(18)
C29A 0.024(2) 0.031(2) 0.059(3) -0.020(2) -0.011(2) 0.0084(18)
C30A 0.026(2) 0.042(3) 0.035(2) -0.017(2) -0.0032(18) -0.004(2)
C31A 0.0218(18) 0.030(2) 0.026(2) 0.0027(16) -0.0048(16) -0.0043(16)
C32A 0.065(4) 0.045(3) 0.123(6) -0.051(4) -0.047(4) 0.029(3)
S1B 0.0099(4) 0.0236(4) 0.0183(4) 0.0015(3) 0.0032(3) 0.0027(3)
N1B 0.0095(13) 0.0188(14) 0.0165(14) -0.0016(11) -0.0013(11) -0.0009(11)
O1B 0.0099(11) 0.0222(13) 0.0194(12) -0.0025(10) 0.0003(9) -0.0009(9)
O2B 0.0101(11) 0.0193(12) 0.0169(12) 0.0026(10) 0.0019(9) -0.0010(9)
O3B 0.0260(14) 0.0269(14) 0.0307(15) 0.0051(12) 0.0094(12) 0.0121(11)
O4B 0.0088(11) 0.0442(17) 0.0218(13) 0.0025(12) 0.0006(10) -0.0006(11)
C1B 0.0078(15) 0.0185(16) 0.0156(16) -0.0044(13) -0.0021(12) 0.0009(13)
C2B 0.0124(16) 0.0202(17) 0.0149(16) -0.0026(13) 0.0000(13) -0.0037(14)
C3B 0.0158(16) 0.0240(19) 0.0181(17) -0.0052(14) -0.0014(14) 0.0026(14)
C4B 0.0138(18) 0.036(2) 0.028(2) -0.0027(17) 0.0030(15) 0.0057(16)
C5B 0.0143(17) 0.036(2) 0.033(2) 0.0014(18) 0.0078(16) -0.0034(16)
C6B 0.0162(17) 0.030(2) 0.026(2) 0.0040(17) 0.0042(15) -0.0047(15)
C7B 0.0113(15) 0.0205(17) 0.0187(16) -0.0028(14) -0.0009(13) -0.0002(14)
C8B 0.0102(15) 0.0152(16) 0.0152(16) 0.0002(13) 0.0005(12) -0.0038(13)
C9B 0.0094(15) 0.0196(17) 0.0157(17) -0.0001(13) -0.0021(13) -0.0018(13)
C10B 0.0130(15) 0.0223(18) 0.0201(17) -0.0020(15) -0.0027(14) -0.0005(13)
C11B 0.0085(14) 0.0165(16) 0.0159(16) 0.0014(13) 0.0011(12) 0.0012(13)
C12B 0.0085(14) 0.0199(17) 0.0137(16) 0.0004(13) 0.0019(12) 0.0013(13)
C13B 0.0102(15) 0.0179(17) 0.0152(16) 0.0005(13) 0.0000(12) 0.0012(13)
C14B 0.0119(15) 0.0184(16) 0.0154(16) 0.0003(13) -0.0029(13) -0.0041(13)
C15B 0.0217(18) 0.0236(19) 0.0182(18) -0.0012(15) -0.0014(14) 0.0008(15)
C16B 0.029(2) 0.034(2) 0.0205(19) -0.0060(17) 0.0013(16) 0.0034(18)
C17B 0.027(2) 0.036(2) 0.0168(18) -0.0012(16) -0.0017(15) -0.0062(17)
C18B 0.0216(18) 0.030(2) 0.0188(18) 0.0042(15) -0.0056(14) -0.0060(16)
C19B 0.0126(16) 0.0225(18) 0.0213(18) 0.0027(14) -0.0030(13) -0.0001(14)
C20B 0.0108(15) 0.0252(18) 0.0169(17) 0.0003(14) 0.0051(13) 0.0011(13)
C21B 0.0169(16) 0.0270(19) 0.0203(18) -0.0020(15) 0.0000(14) -0.0047(15)
C22B 0.027(2) 0.030(2) 0.025(2) 0.0070(17) -0.0038(16) -0.0094(17)
C23B 0.0140(17) 0.048(2) 0.0190(18) 0.0023(17) 0.0023(14) -0.0053(17)
C24B 0.0185(18) 0.039(2) 0.0209(19) -0.0101(16) 0.0023(15) -0.0035(17)
C25B 0.0201(18) 0.0247(19) 0.0242(19) -0.0048(15) 0.0042(15) -0.0040(15)
C26B 0.030(2) 0.080(4) 0.021(2) 0.015(2) -0.0034(17) -0.021(2)
C27B 0.0165(16) 0.0169(17) 0.0140(16) -0.0005(13) 0.0016(13) -0.0012(13)
C28B 0.0179(17) 0.0259(19) 0.0172(17) 0.0017(15) -0.0023(14) 0.0027(15)
C29B 0.032(2) 0.0183(18) 0.0203(18) 0.0009(15) -0.0022(15) 0.0079(16)
C30B 0.034(2) 0.0185(18) 0.0203(18) -0.0027(15) -0.0016(16) -0.0047(17)
C31B 0.0197(18) 0.0231(19) 0.0263(19) -0.0029(15) -0.0026(15) -0.0030(15)
C32B 0.0173(17) 0.0184(17) 0.0216(18) -0.0026(14) -0.0056(14) 0.0042(14)
C1S 0.098(10) 0.024(7) 0.061(9) 0.011(7) 0.024(7) 0.000(7)
C2S 0.113(15) 0.049(8) 0.053(7) 0.007(6) -0.010(9) 0.005(8)
O1S 0.052(4) 0.051(4) 0.056(4) 0.020(3) 0.020(3) 0.022(3)
C3S 0.075(11) 0.032(7) 0.105(17) 0.004(7) -0.015(9) -0.007(7)
C4S 0.071(8) 0.056(7) 0.137(13) 0.045(8) 0.000(9) 0.005(6)
C1T 0.069(10) 0.019(9) 0.058(11) 0.024(8) 0.018(8) 0.013(7)
C2T 0.045(9) 0.035(11) 0.071(15) 0.000(10) -0.015(9) -0.005(8)
O1T 0.074(8) 0.100(11) 0.052(7) 0.029(7) 0.019(6) 0.023(8)
C3T 0.029(9) 0.082(17) 0.042(9) 0.004(9) 0.018(7) 0.022(10)
C4T 0.032(7) 0.056(8) 0.041(8) 0.007(6) 0.015(6) 0.012(6)

loop_
_atom_type_symbol
_atom_type_description
_atom_type_scat_dispersion_real
_atom_type_scat_dispersion_imag
_atom_type_scat_source
C C 0.0181 0.0091 'International Tables Vol C Tables 4.2.6.8 and 6.1.1.4'
H H 0.0000 0.0000 'International Tables Vol C Tables 4.2.6.8 and 6.1.1.4'
N N 0.0311 0.0180 'International Tables Vol C Tables 4.2.6.8 and 6.1.1.4'
O O 0.0492 0.0322 'International Tables Vol C Tables 4.2.6.8 and 6.1.1.4'
S S 0.3331 0.5567 'International Tables Vol C Tables 4.2.6.8 and 6.1.1.4'

loop_
_geom_angle_atom_site_label_1
_geom_angle_atom_site_label_2
_geom_angle_atom_site_label_3
_geom_angle
O4A S1A O3A 118.75(19)
O4A S1A C26A 106.78(17)
O3A S1A C26A 108.38(17)
O4A S1A C10A 108.32(16)
O3A S1A C10A 108.35(17)
C26A S1A C10A 105.50(16)
C1A N1A C11A 114.8(3)
C13A O1A C12A 102.5(3)
C7A O2A C8A 106.9(3)
N1A C1A C2A 128.8(3)
N1A C1A C8A 126.1(3)
C2A C1A C8A 105.1(3)
C3A C2A C7A 120.4(4)
C3A C2A C1A 133.4(4)
C7A C2A C1A 106.1(3)
C4A C3A C2A 118.1(4)
C4A C3A H3A 121.0
C2A C3A H3A 121.0
C3A C4A C5A 120.9(4)
C3A C4A H4A 119.5
C5A C4A H4A 119.5
C6A C5A C4A 121.6(4)
C6A C5A H5A 119.2
C4A C5A H5A 119.2
C7A C6A C5A 116.7(4)
C7A C6A H6A 121.6
C5A C6A H6A 121.6
O2A C7A C6A 124.3(4)
O2A C7A C2A 113.5(3)
C6A C7A C2A 122.3(4)
O2A C8A C1A 105.6(3)
O2A C8A C13A 108.8(3)
C1A C8A C13A 109.9(3)
O2A C8A C9A 113.2(3)
C1A C8A C9A 115.7(3)
C13A C8A C9A 103.5(3)
C20A C9A C12A 114.9(3)
C20A C9A C10A 111.1(3)
C12A C9A C10A 111.3(3)
C20A C9A C8A 111.2(3)
C12A C9A C8A 100.6(3)
C10A C9A C8A 107.0(3)
C11A C10A C9A 113.9(3)
C11A C10A S1A 111.2(2)
C9A C10A S1A 111.0(2)
C11A C10A H10A 106.7
C9A C10A H10A 106.7
S1A C10A H10A 106.7
N1A C11A C10A 110.1(3)
N1A C11A H11A 109.6
C10A C11A H11A 109.6
N1A C11A H11B 109.6
C10A C11A H11B 109.6
H11A C11A H11B 108.2
O1A C12A C9A 105.9(3)
O1A C12A H12A 110.5
C9A C12A H12A 110.5
O1A C12A H12B 110.5
C9A C12A H12B 110.5
H12A C12A H12B 108.7
O1A C13A C14A 113.3(3)
O1A C13A C8A 102.8(3)
C14A C13A C8A 115.7(3)
O1A C13A H13A 108.2
C14A C13A H13A 108.2
C8A C13A H13A 108.2
C15A C14A C19A 119.3(3)
C15A C14A C13A 119.1(3)
C19A C14A C13A 121.6(3)
C14A C15A C16A 120.0(4)
C14A C15A H15A 120.0
C16A C15A H15A 120.0
C17A C16A C15A 120.5(4)
C17A C16A H16A 119.7
C15A C16A H16A 119.7
C16A C17A C18A 120.0(4)
C16A C17A H17A 120.0
C18A C17A H17A 120.0
C19A C18A C17A 119.4(4)
C19A C18A H18A 120.3
C17A C18A H18A 120.3
C18A C19A C14A 120.8(4)
C18A C19A H19A 119.6
C14A C19A H19A 119.6
C21A C20A C25A 117.8(3)
C21A C20A C9A 122.3(3)
C25A C20A C9A 119.9(3)
C20A C21A C22A 120.7(4)
C20A C21A H21A 119.6
C22A C21A H21A 119.6
C23A C22A C21A 121.0(4)
C23A C22A H22A 119.5
C21A C22A H22A 119.5
C22A C23A C24A 119.1(4)
C22A C23A H23A 120.4
C24A C23A H23A 120.4
C23A C24A C25A 120.0(4)
C23A C24A H24A 120.0
C25A C24A H24A 120.0
C24A C25A C20A 121.2(4)
C24A C25A H25A 119.4
C20A C25A H25A 119.4
C31A C26A C27A 120.7(4)
C31A C26A S1A 119.2(3)
C27A C26A S1A 120.0(3)
C26A C27A C28A 118.9(4)
C26A C27A H27A 120.5
C28A C27A H27A 120.5
C29A C28A C27A 120.6(4)
C29A C28A H28A 119.7
C27A C28A H28A 119.7
C28A C29A C30A 119.1(4)
C28A C29A C32A 121.0(5)
C30A C29A C32A 119.9(5)
C31A C30A C29A 121.1(4)
C31A C30A H30A 119.5
C29A C30A H30A 119.5
C30A C31A C26A 119.5(4)
C30A C31A H31A 120.3
C26A C31A H31A 120.3
C29A C32A H32A 109.5
C29A C32A H32B 109.5
H32A C32A H32B 109.5
C29A C32A H32C 109.5
H32A C32A H32C 109.5
H32B C32A H32C 109.5
O4B S1B O3B 119.24(18)
O4B S1B C20B 108.52(17)
O3B S1B C20B 107.97(18)
O4B S1B C12B 108.59(16)
O3B S1B C12B 108.23(16)
C20B S1B C12B 103.10(15)
C1B N1B C13B 113.5(3)
C9B O1B C10B 109.0(3)
C7B O2B C8B 107.6(3)
N1B C1B C2B 129.4(3)
N1B C1B C8B 124.5(3)
C2B C1B C8B 106.1(3)
C3B C2B C7B 120.5(3)
C3B C2B C1B 133.2(3)
C7B C2B C1B 106.2(3)
C4B C3B C2B 118.4(4)
C4B C3B H3B 120.8
C2B C3B H3B 120.8
C3B C4B C5B 120.4(4)
C3B C4B H4B 119.8
C5B C4B H4B 119.8
C6B C5B C4B 121.8(4)
C6B C5B H5B 119.1
C4B C5B H5B 119.1
C7B C6B C5B 117.1(4)
C7B C6B H6B 121.4
C5B C6B H6B 121.4
O2B C7B C6B 124.7(3)
O2B C7B C2B 113.5(3)
C6B C7B C2B 121.8(3)
O2B C8B C1B 105.7(3)
O2B C8B C11B 112.4(3)
C1B C8B C11B 114.2(3)
O2B C8B C9B 110.8(3)
C1B C8B C9B 110.3(3)
C11B C8B C9B 103.6(3)
O1B C9B C14B 113.1(3)
O1B C9B C8B 106.3(3)
C14B C9B C8B 114.1(3)
O1B C9B H9B 107.7
C14B C9B H9B 107.7
C8B C9B H9B 107.7
O1B C10B C11B 105.9(3)
O1B C10B H10B 110.6
C11B C10B H10B 110.6
O1B C10B H10C 110.6
C11B C10B H10C 110.6
H10B C10B H10C 108.7
C27B C11B C10B 112.9(3)
C27B C11B C8B 113.2(3)
C10B C11B C8B 99.0(3)
C27B C11B C12B 108.7(3)
C10B C11B C12B 116.5(3)
C8B C11B C12B 106.2(3)
C13B C12B C11B 115.9(3)
C13B C12B S1B 108.7(2)
C11B C12B S1B 112.9(2)
C13B C12B H12C 106.2
C11B C12B H12C 106.2
S1B C12B H12C 106.2
N1B C13B C12B 110.0(3)
N1B C13B H13B 109.7
C12B C13B H13B 109.7
N1B C13B H13C 109.7
C12B C13B H13C 109.7
H13B C13B H13C 108.2
C15B C14B C19B 119.5(3)
C15B C14B C9B 118.7(3)
C19B C14B C9B 121.8(3)
C14B C15B C16B 120.6(4)
C14B C15B H15B 119.7
C16B C15B H15B 119.7
C17B C16B C15B 119.5(4)
C17B C16B H16B 120.2
C15B C16B H16B 120.2
C18B C17B C16B 120.3(4)
C18B C17B H17B 119.9
C16B C17B H17B 119.9
C17B C18B C19B 120.0(4)
C17B C18B H18B 120.0
C19B C18B H18B 120.0
C14B C19B C18B 120.2(4)
C14B C19B H19B 119.9
C18B C19B H19B 119.9
C25B C20B C21B 121.3(4)
C25B C20B S1B 118.3(3)
C21B C20B S1B 120.3(3)
C22B C21B C20B 118.8(4)
C22B C21B H21B 120.6
C20B C21B H21B 120.6
C21B C22B C23B 121.1(4)
C21B C22B H22B 119.4
C23B C22B H22B 119.4
C24B C23B C22B 118.7(4)
C24B C23B C26B 120.9(4)
C22B C23B C26B 120.4(4)
C23B C24B C25B 121.1(4)
C23B C24B H24B 119.4
C25B C24B H24B 119.4
C20B C25B C24B 119.0(4)
C20B C25B H25B 120.5
C24B C25B H25B 120.5
C23B C26B H26A 109.5
C23B C26B H26B 109.5
H26A C26B H26B 109.5
C23B C26B H26C 109.5
H26A C26B H26C 109.5
H26B C26B H26C 109.5
C28B C27B C32B 118.3(3)
C28B C27B C11B 120.7(3)
C32B C27B C11B 120.9(3)
C27B C28B C29B 120.5(3)
C27B C28B H28B 119.7
C29B C28B H28B 119.7
C30B C29B C28B 120.6(4)
C30B C29B H29B 119.7
C28B C29B H29B 119.7
C31B C30B C29B 119.2(4)
C31B C30B H30B 120.4
C29B C30B H30B 120.4
C30B C31B C32B 120.0(4)
C30B C31B H31B 120.0
C32B C31B H31B 120.0
C31B C32B C27B 121.2(3)
C31B C32B H32D 119.4
C27B C32B H32D 119.4
O1S C1S C2S 109.6(10)
O1S C1S H1S1 109.8
C2S C1S H1S1 109.8
O1S C1S H1S2 109.8
C2S C1S H1S2 109.8
H1S1 C1S H1S2 108.2
C1S C2S H2S1 109.5
C1S C2S H2S2 109.5
H2S1 C2S H2S2 109.5
C1S C2S H2S3 109.5
H2S1 C2S H2S3 109.5
H2S2 C2S H2S3 109.5
C3S O1S C1S 117.7(12)
O1S C3S C4S 116.1(17)
O1S C3S H3S1 108.3
C4S C3S H3S1 108.3
O1S C3S H3S2 108.3
C4S C3S H3S2 108.3
H3S1 C3S H3S2 107.4
C3S C4S H4S1 109.5
C3S C4S H4S2 109.5
H4S1 C4S H4S2 109.5
C3S C4S H4S3 109.5
H4S1 C4S H4S3 109.5
H4S2 C4S H4S3 109.5
O1T C1T C2T 118.1(12)
O1T C1T H1T1 107.8
C2T C1T H1T1 107.8
O1T C1T H1T2 107.8
C2T C1T H1T2 107.8
H1T1 C1T H1T2 107.1
C1T C2T H2T1 109.5
C1T C2T H2T2 109.5
H2T1 C2T H2T2 109.5
C1T C2T H2T3 109.5
H2T1 C2T H2T3 109.5
H2T2 C2T H2T3 109.5
C3T O1T C1T 118.7(14)
O1T C3T C4T 115.6(17)
O1T C3T H3T1 108.4
C4T C3T H3T1 108.4
O1T C3T H3T2 108.4
C4T C3T H3T2 108.4
H3T1 C3T H3T2 107.4
C3T C4T H4T1 109.5
C3T C4T H4T2 109.5
H4T1 C4T H4T2 109.5
C3T C4T H4T3 109.5
H4T1 C4T H4T3 109.5
H4T2 C4T H4T3 109.5

loop_
_geom_bond_atom_site_label_1
_geom_bond_atom_site_label_2
_geom_bond_distance
S1A O4A 1.439(3)
S1A O3A 1.440(3)
S1A C26A 1.761(4)
S1A C10A 1.817(3)
N1A C1A 1.281(5)
N1A C11A 1.468(4)
O1A C13A 1.424(4)
O1A C12A 1.431(4)
O2A C7A 1.373(4)
O2A C8A 1.438(4)
C1A C2A 1.456(5)
C1A C8A 1.513(5)
C2A C3A 1.387(5)
C2A C7A 1.396(6)
C3A C4A 1.376(6)
C3A H3A 0.9500
C4A C5A 1.404(7)
C4A H4A 0.9500
C5A C6A 1.384(6)
C5A H5A 0.9500
C6A C7A 1.383(5)
C6A H6A 0.9500
C8A C13A 1.566(5)
C8A C9A 1.572(5)
C9A C20A 1.529(5)
C9A C12A 1.560(5)
C9A C10A 1.561(5)
C10A C11A 1.534(5)
C10A H10A 1.0000
C11A H11A 0.9900
C11A H11B 0.9900
C12A H12A 0.9900
C12A H12B 0.9900
C13A C14A 1.493(5)
C13A H13A 1.0000
C14A C15A 1.389(5)
C14A C19A 1.393(5)
C15A C16A 1.392(6)
C15A H15A 0.9500
C16A C17A 1.377(6)
C16A H16A 0.9500
C17A C18A 1.401(6)
C17A H17A 0.9500
C18A C19A 1.386(6)
C18A H18A 0.9500
C19A H19A 0.9500
C20A C21A 1.377(5)
C20A C25A 1.392(5)
C21A C22A 1.393(6)
C21A H21A 0.9500
C22A C23A 1.363(6)
C22A H22A 0.9500
C23A C24A 1.382(6)
C23A H23A 0.9500
C24A C25A 1.387(6)
C24A H24A 0.9500
C25A H25A 0.9500
C26A C31A 1.382(5)
C26A C27A 1.392(5)
C27A C28A 1.396(6)
C27A H27A 0.9500
C28A C29A 1.384(7)
C28A H28A 0.9500
C29A C30A 1.388(7)
C29A C32A 1.508(7)
C30A C31A 1.376(6)
C30A H30A 0.9500
C31A H31A 0.9500
C32A H32A 0.9800
C32A H32B 0.9800
C32A H32C 0.9800
S1B O4B 1.435(3)
S1B O3B 1.438(3)
S1B C20B 1.770(4)
S1B C12B 1.811(3)
N1B C1B 1.274(5)
N1B C13B 1.466(4)
O1B C9B 1.418(4)
O1B C10B 1.425(4)
O2B C7B 1.377(4)
O2B C8B 1.445(4)
C1B C2B 1.459(5)
C1B C8B 1.512(5)
C2B C3B 1.391(5)
C2B C7B 1.395(5)
C3B C4B 1.381(6)
C3B H3B 0.9500
C4B C5B 1.400(6)
C4B H4B 0.9500
C5B C6B 1.387(6)
C5B H5B 0.9500
C6B C7B 1.381(5)
C6B H6B 0.9500
C8B C11B 1.565(5)
C8B C9B 1.582(5)
C9B C14B 1.515(5)
C9B H9B 1.0000
C10B C11B 1.544(5)
C10B H10B 0.9900
C10B H10C 0.9900
C11B C27B 1.526(5)
C11B C12B 1.568(5)
C12B C13B 1.536(5)
C12B H12C 1.0000
C13B H13B 0.9900
C13B H13C 0.9900
C14B C15B 1.385(5)
C14B C19B 1.389(5)
C15B C16B 1.391(6)
C15B H15B 0.9500
C16B C17B 1.387(6)
C16B H16B 0.9500
C17B C18B 1.382(6)
C17B H17B 0.9500
C18B C19B 1.391(5)
C18B H18B 0.9500
C19B H19B 0.9500
C20B C25B 1.384(5)
C20B C21B 1.390(5)
C21B C22B 1.384(6)
C21B H21B 0.9500
C22B C23B 1.402(6)
C22B H22B 0.9500
C23B C24B 1.381(6)
C23B C26B 1.508(6)
C24B C25B 1.392(6)
C24B H24B 0.9500
C25B H25B 0.9500
C26B H26A 0.9800
C26B H26B 0.9800
C26B H26C 0.9800
C27B C28B 1.387(5)
C27B C32B 1.392(5)
C28B C29B 1.395(6)
C28B H28B 0.9500
C29B C30B 1.386(6)
C29B H29B 0.9500
C30B C31B 1.385(6)
C30B H30B 0.9500
C31B C32B 1.389(5)
C31B H31B 0.9500
C32B H32D 0.9500
C1S O1S 1.492(12)
C1S C2S 1.494(14)
C1S H1S1 0.9900
C1S H1S2 0.9900
C2S H2S1 0.9800
C2S H2S2 0.9800
C2S H2S3 0.9800
O1S C3S 1.394(17)
C3S C4S 1.472(15)
C3S H3S1 0.9900
C3S H3S2 0.9900
C4S H4S1 0.9800
C4S H4S2 0.9800
C4S H4S3 0.9800
C1T O1T 1.491(13)
C1T C2T 1.496(14)
C1T H1T1 0.9900
C1T H1T2 0.9900
C2T H2T1 0.9800
C2T H2T2 0.9800
C2T H2T3 0.9800
O1T C3T 1.395(17)
C3T C4T 1.477(15)
C3T H3T1 0.9900
C3T H3T2 0.9900
C4T H4T1 0.9800
C4T H4T2 0.9800
C4T H4T3 0.9800

loop_
_geom_torsion_atom_site_label_1
_geom_torsion_atom_site_label_2
_geom_torsion_atom_site_label_3
_geom_torsion_atom_site_label_4
_geom_torsion
C11A N1A C1A C2A 168.5(3)
C11A N1A C1A C8A -8.3(5)
N1A C1A C2A C3A 10.8(7)
C8A C1A C2A C3A -171.9(4)
N1A C1A C2A C7A -165.9(4)
C8A C1A C2A C7A 11.4(4)
C7A C2A C3A C4A -0.1(6)
C1A C2A C3A C4A -176.4(4)
C2A C3A C4A C5A 0.5(6)
C3A C4A C5A C6A -0.4(7)
C4A C5A C6A C7A -0.1(7)
C8A O2A C7A C6A 172.2(4)
C8A O2A C7A C2A -9.2(4)
C5A C6A C7A O2A 178.9(4)
C5A C6A C7A C2A 0.4(6)
C3A C2A C7A O2A -179.0(3)
C1A C2A C7A O2A -1.8(4)
C3A C2A C7A C6A -0.4(6)
C1A C2A C7A C6A 176.8(4)
C7A O2A C8A C1A 15.8(4)
C7A O2A C8A C13A -102.1(3)
C7A O2A C8A C9A 143.4(3)
N1A C1A C8A O2A 160.6(3)
C2A C1A C8A O2A -16.8(4)
N1A C1A C8A C13A -82.2(4)
C2A C1A C8A C13A 100.4(3)
N1A C1A C8A C9A 34.5(5)
C2A C1A C8A C9A -142.9(3)
O2A C8A C9A C20A -8.3(4)
C1A C8A C9A C20A 113.8(3)
C13A C8A C9A C20A -125.9(3)
O2A C8A C9A C12A 113.9(3)
C1A C8A C9A C12A -124.0(3)
C13A C8A C9A C12A -3.7(3)
O2A C8A C9A C10A -129.8(3)
C1A C8A C9A C10A -7.7(4)
C13A C8A C9A C10A 112.6(3)
C20A C9A C10A C11A -158.1(3)
C12A C9A C10A C11A 72.4(3)
C8A C9A C10A C11A -36.6(4)
C20A C9A C10A S1A 75.4(3)
C12A C9A C10A S1A -54.1(3)
C8A C9A C10A S1A -163.1(2)
O4A S1A C10A C11A -56.0(3)
O3A S1A C10A C11A 174.0(2)
C26A S1A C10A C11A 58.1(3)
O4A S1A C10A C9A 72.0(3)
O3A S1A C10A C9A -58.1(3)
C26A S1A C10A C9A -174.0(2)
C1A N1A C11A C10A -39.5(4)
C9A C10A C11A N1A 64.3(4)
S1A C10A C11A N1A -169.4(2)
C13A O1A C12A C9A 47.6(3)
C20A C9A C12A O1A 94.1(3)
C10A C9A C12A O1A -138.5(3)
C8A C9A C12A O1A -25.4(3)
C12A O1A C13A C14A -174.5(3)
C12A O1A C13A C8A -48.8(3)
O2A C8A C13A O1A -89.0(3)
C1A C8A C13A O1A 155.8(3)
C9A C8A C13A O1A 31.6(3)
O2A C8A C13A C14A 35.0(4)
C1A C8A C13A C14A -80.1(4)
C9A C8A C13A C14A 155.7(3)
O1A C13A C14A C15A -142.2(3)
C8A C13A C14A C15A 99.4(4)
O1A C13A C14A C19A 40.0(5)
C8A C13A C14A C19A -78.4(4)
C19A C14A C15A C16A 0.9(5)
C13A C14A C15A C16A -176.9(3)
C14A C15A C16A C17A -0.3(6)
C15A C16A C17A C18A -0.6(6)
C16A C17A C18A C19A 0.9(6)
C17A C18A C19A C14A -0.2(6)
C15A C14A C19A C18A -0.7(6)
C13A C14A C19A C18A 177.1(3)
C12A C9A C20A C21A -0.1(5)
C10A C9A C20A C21A -127.6(4)
C8A C9A C20A C21A 113.4(4)
C12A C9A C20A C25A 178.6(3)
C10A C9A C20A C25A 51.1(4)
C8A C9A C20A C25A -68.0(4)
C25A C20A C21A C22A -3.9(6)
C9A C20A C21A C22A 174.7(4)
C20A C21A C22A C23A 1.5(7)
C21A C22A C23A C24A 1.3(7)
C22A C23A C24A C25A -1.5(7)
C23A C24A C25A C20A -1.0(7)
C21A C20A C25A C24A 3.7(6)
C9A C20A C25A C24A -175.0(4)
O4A S1A C26A C31A 25.7(3)
O3A S1A C26A C31A 154.7(3)
C10A S1A C26A C31A -89.4(3)
O4A S1A C26A C27A -150.8(3)
O3A S1A C26A C27A -21.8(3)
C10A S1A C26A C27A 94.1(3)
C31A C26A C27A C28A -1.4(6)
S1A C26A C27A C28A 175.0(3)
C26A C27A C28A C29A 0.4(7)
C27A C28A C29A C30A 1.5(7)
C27A C28A C29A C32A -178.5(5)
C28A C29A C30A C31A -2.5(7)
C32A C29A C30A C31A 177.6(5)
C29A C30A C31A C26A 1.5(7)
C27A C26A C31A C30A 0.4(6)
S1A C26A C31A C30A -176.0(3)
C13B N1B C1B C2B 174.9(3)
C13B N1B C1B C8B -2.9(5)
N1B C1B C2B C3B 6.8(7)
C8B C1B C2B C3B -175.1(4)
N1B C1B C2B C7B -171.5(4)
C8B C1B C2B C7B 6.6(4)
C7B C2B C3B C4B 0.7(5)
C1B C2B C3B C4B -177.4(4)
C2B C3B C4B C5B 0.0(6)
C3B C4B C5B C6B -0.5(6)
C4B C5B C6B C7B 0.3(6)
C8B O2B C7B C6B 176.3(3)
C8B O2B C7B C2B -4.7(4)
C5B C6B C7B O2B 179.3(4)
C5B C6B C7B C2B 0.5(6)
C3B C2B C7B O2B -179.9(3)
C1B C2B C7B O2B -1.4(4)
C3B C2B C7B C6B -1.0(5)
C1B C2B C7B C6B 177.6(3)
C7B O2B C8B C1B 8.6(3)
C7B O2B C8B C11B 133.7(3)
C7B O2B C8B C9B -110.9(3)
N1B C1B C8B O2B 168.9(3)
C2B C1B C8B O2B -9.3(3)
N1B C1B C8B C11B 44.9(4)
C2B C1B C8B C11B -133.3(3)
N1B C1B C8B C9B -71.3(4)
C2B C1B C8B C9B 110.4(3)
C10B O1B C9B C14B -110.7(3)
C10B O1B C9B C8B 15.4(3)
O2B C8B C9B O1B -110.1(3)
C1B C8B C9B O1B 133.2(3)
C11B C8B C9B O1B 10.6(3)
O2B C8B C9B C14B 15.3(4)
C1B C8B C9B C14B -101.4(3)
C11B C8B C9B C14B 136.0(3)
C9B O1B C10B C11B -36.2(3)
O1B C10B C11B C27B 160.1(3)
O1B C10B C11B C8B 40.2(3)
O1B C10B C11B C12B -73.1(4)
O2B C8B C11B C27B -29.5(4)
C1B C8B C11B C27B 90.8(3)
C9B C8B C11B C27B -149.2(3)
O2B C8B C11B C10B 90.2(3)
C1B C8B C11B C10B -149.5(3)
C9B C8B C11B C10B -29.4(3)
O2B C8B C11B C12B -148.7(3)
C1B C8B C11B C12B -28.3(4)
C9B C8B C11B C12B 91.7(3)
C27B C11B C12B C13B -140.0(3)
C10B C11B C12B C13B 91.1(4)
C8B C11B C12B C13B -18.0(4)
C27B C11B C12B S1B 93.6(3)
C10B C11B C12B S1B -35.2(4)
C8B C11B C12B S1B -144.3(2)
O4B S1B C12B C13B -45.9(3)
O3B S1B C12B C13B -176.7(2)
C20B S1B C12B C13B 69.1(3)
O4B S1B C12B C11B 84.2(3)
O3B S1B C12B C11B -46.6(3)
C20B S1B C12B C11B -160.8(2)
C1B N1B C13B C12B -47.0(4)
C11B C12B C13B N1B 58.7(4)
S1B C12B C13B N1B -172.8(2)
O1B C9B C14B C15B -157.6(3)
C8B C9B C14B C15B 80.6(4)
O1B C9B C14B C19B 20.1(5)
C8B C9B C14B C19B -101.7(4)
C19B C14B C15B C16B 1.7(6)
C9B C14B C15B C16B 179.4(4)
C14B C15B C16B C17B -1.3(6)
C15B C16B C17B C18B 0.2(6)
C16B C17B C18B C19B 0.4(6)
C15B C14B C19B C18B -1.1(5)
C9B C14B C19B C18B -178.7(3)
C17B C18B C19B C14B 0.1(6)
O4B S1B C20B C25B -161.1(3)
O3B S1B C20B C25B -30.5(3)
C12B S1B C20B C25B 83.9(3)
O4B S1B C20B C21B 19.8(3)
O3B S1B C20B C21B 150.4(3)
C12B S1B C20B C21B -95.2(3)
C25B C20B C21B C22B 0.1(5)
S1B C20B C21B C22B 179.2(3)
C20B C21B C22B C23B -0.5(6)
C21B C22B C23B C24B 0.0(6)
C21B C22B C23B C26B 179.8(4)
C22B C23B C24B C25B 0.9(6)
C26B C23B C24B C25B -178.9(4)
C21B C20B C25B C24B 0.8(5)
S1B C20B C25B C24B -178.3(3)
C23B C24B C25B C20B -1.4(6)
C10B C11B C27B C28B 23.3(4)
C8B C11B C27B C28B 134.7(3)
C12B C11B C27B C28B -107.6(4)
C10B C11B C27B C32B -158.9(3)
C8B C11B C27B C32B -47.5(4)
C12B C11B C27B C32B 70.2(4)
C32B C27B C28B C29B 3.7(5)
C11B C27B C28B C29B -178.4(3)
C27B C28B C29B C30B -2.2(6)
C28B C29B C30B C31B -1.0(6)
C29B C30B C31B C32B 2.6(6)
C30B C31B C32B C27B -1.1(6)
C28B C27B C32B C31B -2.1(5)
C11B C27B C32B C31B -179.9(3)
C2S C1S O1S C3S -177.5(15)
C1S O1S C3S C4S -178.3(15)
C2T C1T O1T C3T -75(3)
C1T O1T C3T C4T 174.5(18)
